data_7117307
loop_
_publ_author_name
'Gellert Mezei'

_publ_section_title
;
 Incarceration of one or two phosphate or arsenate species within
 nanojars, capped nanojars and nanohelicages: helical chirality from two
 closely-spaced, head-to-head PO4^3-^ or AsO4^3-^ ions
;
_journal_name_full Chem.Commun.
_journal_page_first 10341
_journal_paper_doi 10.1039/C5cc03005F
_journal_volume 51
_journal_year 2015
_chemical_formula_sum 'C110 H154 As2 Br2 Cu15 N40 O20'
_chemical_formula_weight 3619.48
_chemical_properties_physical Efflorescent
_space_group_crystal_system monoclinic
_space_group_IT_number 15
_space_group_name_Hall '-C 2yc'
_space_group_name_H-M_alt 'C 1 2/c 1'
_symmetry_space_group_name_Hall '-C 2yc'
_symmetry_space_group_name_H-M 'C 1 2/c 1'
_atom_sites_solution_hydrogens .
_audit_creation_method SHELXL-2014/6
_audit_update_record
;
2015-04-07 deposited with the CCDC.
2015-05-08 downloaded from the CCDC.
;
_cell_angle_alpha 90
_cell_angle_beta 102.2560(10)
_cell_angle_gamma 90
_cell_formula_units_Z 4
_cell_length_a 17.3262(4)
_cell_length_b 25.3190(5)
_cell_length_c 31.9199(7)
_cell_measurement_reflns_used 7001
_cell_measurement_temperature 100(2)
_cell_measurement_theta_max 21.63
_cell_measurement_theta_min 2.22
_cell_volume 13683.6(5)
_computing_cell_refinement 'Bruker SAINT'
_computing_data_collection 'Bruker APEX2'
_computing_data_reduction 'Bruker SAINT'
_computing_molecular_graphics 'Bruker SHELXTL'
_computing_publication_material 'Bruker SHELXTL'
_computing_structure_refinement 'SHELXL-97 (Sheldrick, 2008)'
_computing_structure_solution 'SHELXS-97 (Sheldrick, 2008)'
_diffrn_ambient_temperature 100(2)
_diffrn_measured_fraction_theta_full 0.982
_diffrn_measured_fraction_theta_max 0.996
_diffrn_measurement_device_type 'Bruker APEX-II CCD'
_diffrn_measurement_method '\f and \w scans'
_diffrn_radiation_source 'sealed tube'
_diffrn_radiation_type MoK\a
_diffrn_radiation_wavelength 0.71073
_diffrn_reflns_av_R_equivalents 0.1778
_diffrn_reflns_av_unetI/netI 0.0967
_diffrn_reflns_laue_measured_fraction_full 0.982
_diffrn_reflns_laue_measured_fraction_max 0.996
_diffrn_reflns_limit_h_max 20
_diffrn_reflns_limit_h_min -20
_diffrn_reflns_limit_k_max 30
_diffrn_reflns_limit_k_min -30
_diffrn_reflns_limit_l_max 37
_diffrn_reflns_limit_l_min -38
_diffrn_reflns_number 107747
_diffrn_reflns_point_group_measured_fraction_full 0.982
_diffrn_reflns_point_group_measured_fraction_max 0.996
_diffrn_reflns_theta_full 25.242
_diffrn_reflns_theta_max 25.123
_diffrn_reflns_theta_min 1.306
_exptl_absorpt_coefficient_mu 3.418
_exptl_absorpt_correction_T_max 0.7452
_exptl_absorpt_correction_T_min 0.4957
_exptl_absorpt_correction_type multi-scan
_exptl_crystal_colour blue
_exptl_crystal_density_diffrn 1.757
_exptl_crystal_description prism
_exptl_crystal_F_000 7300
_exptl_crystal_recrystallization_method 'Re-crystallisation from solvent: nitrobenzene, bromobenzene, hexanes'
_exptl_crystal_size_max 0.380
_exptl_crystal_size_mid 0.100
_exptl_crystal_size_min 0.030
_refine_diff_density_max 1.698
_refine_diff_density_min -1.462
_refine_diff_density_rms 0.149
_refine_ls_extinction_coef .
_refine_ls_extinction_method none
_refine_ls_goodness_of_fit_ref 1.006
_refine_ls_hydrogen_treatment undef
_refine_ls_matrix_type full
_refine_ls_number_parameters 817
_refine_ls_number_reflns 12193
_refine_ls_number_restraints 14
_refine_ls_restrained_S_all 1.005
_refine_ls_R_factor_all 0.1708
_refine_ls_R_factor_gt 0.0815
_refine_ls_shift/su_max 0.000
_refine_ls_shift/su_mean 0.000
_refine_ls_structure_factor_coef Fsqd
_refine_ls_weighting_details 'w=1/[\s^2^(Fo^2^)+(0.0943P)^2^+308.3027P] where P=(Fo^2^+2Fc^2^)/3'
_refine_ls_weighting_scheme calc
_refine_ls_wR_factor_gt 0.1893
_refine_ls_wR_factor_ref 0.2477
_reflns_Friedel_coverage 0.000
_reflns_friedel_fraction_full .
_reflns_friedel_fraction_max .
_reflns_number_gt 6231
_reflns_number_total 12193
_reflns_threshold_expression 'I > 2\s(I)'
_cod_data_source_file c5cc03005f2.cif
_cod_data_source_block 5
_cod_original_cell_volume 13683.5(5)
_cod_database_code 7117307
_shelx_space_group_comment
;
The symmetry employed for this shelxl refinement is uniquely defined
by the following loop, which should always be used as a source of
symmetry information in preference to the above space-group names.
They are only intended as comments.
;
_shelx_estimated_absorpt_t_min 0.357
_shelx_estimated_absorpt_t_max 0.904
_shelxl_version_number 2014/6

loop_
_space_group_symop_operation_xyz
'x, y, z'
'-x, y, -z+1/2'
'x+1/2, y+1/2, z'
'-x+1/2, y+1/2, -z+1/2'
'-x, -y, -z'
'x, -y, z-1/2'
'-x+1/2, -y+1/2, -z'
'x+1/2, -y+1/2, z-1/2'

loop_
_atom_site_label
_atom_site_type_symbol
_atom_site_fract_x
_atom_site_fract_y
_atom_site_fract_z
_atom_site_U_iso_or_equiv
_atom_site_adp_type
_atom_site_occupancy
_atom_site_site_symmetry_order
_atom_site_calc_flag
_atom_site_refinement_flags_posn
_atom_site_refinement_flags_adp
_atom_site_refinement_flags_occupancy
_atom_site_disorder_assembly
_atom_site_disorder_group
As1A As 0.90787(18) 0.30287(16) 0.15120(14) 0.0208(7) Uani 0.5 1 d . . P A -1
O1A O 0.9642(9) 0.3018(5) 0.2011(4) 0.024(4) Uiso 0.5 1 d . . P A -1
O2A O 0.9626(9) 0.2987(5) 0.1139(4) 0.022(4) Uiso 0.5 1 d . . P A -1
O3A O 0.8459(10) 0.2510(6) 0.1416(5) 0.027(4) Uiso 0.5 1 d . . P A -1
O4A O 0.8521(9) 0.3596(5) 0.1406(4) 0.022(3) Uiso 0.5 1 d . . P A -1
O5A O 0.7981(9) 0.3063(5) 0.0524(4) 0.022(4) Uiso 0.5 1 d . . P A -1
Cu1A Cu 0.9040(4) 0.2899(4) 0.0425(3) 0.0270(13) Uani 0.5 1 d . . P A -1
Cu2A Cu 0.7500(4) 0.2486(3) 0.0819(3) 0.0300(14) Uani 0.5 1 d . . P A -1
Cu3A Cu 0.7851(2) 0.37846(15) 0.07490(13) 0.0298(9) Uani 0.5 1 d . . P A -1
Cu4A Cu 1.0642(2) 0.33398(14) 0.11712(12) 0.0261(8) Uani 0.5 1 d . . P A -1
Cu5A Cu 1.18253(18) 0.37800(11) 0.20795(9) 0.0286(7) Uani 0.5 1 d . . P A -1
Cu6A Cu 0.8660(4) 0.1792(4) 0.1637(3) 0.0261(14) Uani 0.5 1 d . . P A -1
Cu8A Cu 0.81141(17) 0.40150(10) 0.18251(8) 0.0269(6) Uani 0.5 1 d . . P A -1
O6A O 1.0918(8) 0.3406(5) 0.1780(4) 0.022(3) Uiso 0.5 1 d . . P A -1
O7A O 1.1670(10) 0.3613(6) 0.2632(5) 0.037(4) Uiso 0.5 1 d . . P A -1
O8A O 0.9504(9) 0.1972(5) 0.2104(4) 0.025(4) Uiso 0.5 1 d . . P A -1
C13A C 1.2156(14) 0.4571(9) 0.1431(7) 0.037(5) Uiso 0.5 1 d . . P A -1
C14A C 1.1904(15) 0.4685(9) 0.0992(7) 0.036(5) Uiso 0.5 1 d . . P A -1
C15A C 1.1403(13) 0.4264(8) 0.0835(6) 0.028(5) Uiso 0.5 1 d . . P A -1
N1A N 0.8671(13) 0.2165(8) 0.0330(7) 0.025(7) Uiso 0.5 1 d . . P A -1
N2A N 0.8058(15) 0.1971(8) 0.0494(7) 0.020(6) Uiso 0.5 1 d . . P A -1
N3A N 0.6707(11) 0.2989(7) 0.0921(5) 0.025(4) Uiso 0.5 1 d . . P A -1
N4A N 0.6833(11) 0.3532(7) 0.0884(5) 0.026(4) Uiso 0.5 1 d . . P A -1
N5A N 0.8604(12) 0.4010(7) 0.0399(6) 0.032(4) Uiso 0.5 1 d . . P A -1
N6A N 0.9103(12) 0.3664(7) 0.0277(6) 0.027(4) Uiso 0.5 1 d . . P A -1
N7A N 1.0126(13) 0.2785(8) 0.0337(7) 0.035(6) Uiso 0.5 1 d . . P A -1
N8A N 1.0715(13) 0.3050(7) 0.0608(6) 0.024(4) Uiso 0.5 1 d . . P A -1
N9A N 1.1365(11) 0.3912(6) 0.1155(5) 0.028(4) Uiso 0.5 1 d . . P A -1
N10A N 1.1857(10) 0.4103(6) 0.1521(5) 0.027(4) Uiso 0.5 1 d . . P A -1
N11A N 1.2917(11) 0.3962(7) 0.2352(5) 0.033(4) Uiso 0.5 1 d . . P A -1
N12A N 1.3170(11) 0.3956(7) 0.2790(6) 0.043(5) Uiso 0.5 1 d . . P A -1
N13A N 0.7071(13) 0.1889(9) 0.1075(7) 0.035(6) Uiso 0.5 1 d . . P A -1
N14A N 0.7556(12) 0.1555(7) 0.1357(6) 0.020(5) Uiso 0.5 1 d . . P A -1
N17A N 0.7647(11) 0.4483(7) 0.0959(5) 0.032(4) Uiso 0.5 1 d . . P A -1
N18A N 0.7721(9) 0.4558(6) 0.1386(5) 0.026(4) Uiso 0.5 1 d . . P A -1
C1A C 0.7958(12) 0.1468(7) 0.0419(6) 0.014(5) Uiso 0.5 1 d D . P A -1
C2A C 0.8528(13) 0.1301(8) 0.0189(7) 0.018(6) Uiso 0.5 1 d D . P A -1
C3A C 0.8980(17) 0.1753(10) 0.0129(10) 0.043(9) Uiso 0.5 1 d D . P A -1
C4A C 0.6180(16) 0.3816(10) 0.0908(7) 0.040(6) Uiso 0.5 1 d . . P A -1
C5A C 0.5612(17) 0.3468(12) 0.0979(8) 0.039(7) Uiso 0.5 1 d . . P A -1
C6A C 0.5921(17) 0.2943(10) 0.0984(8) 0.038(6) Uiso 0.5 1 d . . P A -1
C7A C 0.9554(13) 0.3873(8) 0.0029(7) 0.029(5) Uiso 0.5 1 d . . P A -1
C8A C 0.9303(15) 0.4426(8) -0.0025(7) 0.035(5) Uiso 0.5 1 d . . P A -1
C9A C 0.8690(17) 0.4474(8) 0.0220(8) 0.029(5) Uiso 0.5 1 d . . P A -1
C10A C 1.1323(15) 0.3021(10) 0.0439(8) 0.037(6) Uiso 0.5 1 d . . P A -1
C11A C 1.1209(17) 0.2733(11) 0.0047(9) 0.052(8) Uiso 0.5 1 d . . P A -1
C12A C 1.0425(19) 0.2610(11) 0.0023(9) 0.042(8) Uiso 0.5 1 d . . P A -1
C16A C 1.3939(14) 0.3977(9) 0.2880(7) 0.046(6) Uiso 0.5 1 d . . P A -1
C17A C 1.4254(17) 0.3974(11) 0.2527(9) 0.064(7) Uiso 0.5 1 d . . P A -1
C18A C 1.3545(15) 0.3981(10) 0.2185(8) 0.052(6) Uiso 0.5 1 d . . P A -1
C19A C 0.7186(17) 0.1048(18) 0.1401(13) 0.058(14) Uiso 0.5 1 d D . P A -1
C20A C 0.6395(14) 0.1133(10) 0.1177(8) 0.032(7) Uiso 0.5 1 d D . P A -1
C21A C 0.635(2) 0.1625(10) 0.0975(9) 0.038(7) Uiso 0.5 1 d D . P A -1
C25A C 0.7475(12) 0.5059(8) 0.1446(6) 0.031(5) Uiso 0.5 1 d . . P A -1
C26A C 0.7220(14) 0.5292(9) 0.1057(7) 0.046(6) Uiso 0.5 1 d . . P A -1
C27A C 0.7305(13) 0.4923(8) 0.0758(7) 0.038(5) Uiso 0.5 1 d . . P A -1
As1B As 0.87582(18) 0.30014(16) 0.15471(14) 0.0213(7) Uani 0.5 1 d . . P A -2
O1B O 0.9327(9) 0.2992(5) 0.2045(4) 0.026(4) Uiso 0.5 1 d . . P A -2
O2B O 0.9323(10) 0.3001(6) 0.1166(5) 0.028(4) Uiso 0.5 1 d . . P A -2
O3B O 0.8181(9) 0.2465(5) 0.1458(4) 0.016(3) Uiso 0.5 1 d . . P A -2
O4B O 0.8173(9) 0.3541(5) 0.1458(4) 0.028(3) Uiso 0.5 1 d . . P A -2
O5B O 0.7686(9) 0.2996(5) 0.0557(4) 0.024(4) Uiso 0.5 1 d . . P A -2
Cu1B Cu 0.8785(4) 0.2893(4) 0.0479(3) 0.0285(13) Uani 0.5 1 d . . P A -2
Cu2B Cu 0.7259(4) 0.2401(3) 0.0850(3) 0.0278(13) Uani 0.5 1 d . . P A -2
Cu3B Cu 0.7474(2) 0.37098(14) 0.07812(12) 0.0306(9) Uani 0.5 1 d . . P A -2
Cu4B Cu 1.0275(2) 0.34228(14) 0.12068(12) 0.0287(8) Uani 0.5 1 d . . P A -2
Cu5B Cu 1.14011(18) 0.38995(11) 0.21087(9) 0.0285(7) Uani 0.5 1 d . . P A -2
Cu6B Cu 0.8422(4) 0.1761(4) 0.1688(3) 0.0246(13) Uani 0.5 1 d . . P A -2
Cu8B Cu 0.76308(19) 0.38689(11) 0.18572(8) 0.0339(7) Uani 0.5 1 d . . P A -2
O6B O 1.0498(9) 0.3527(5) 0.1813(4) 0.030(3) Uiso 0.5 1 d . . P A -2
O7B O 1.1284(9) 0.3711(5) 0.2667(4) 0.032(3) Uiso 0.5 1 d . . P A -2
O8B O 0.9219(9) 0.1955(5) 0.2175(5) 0.028(4) Uiso 0.5 1 d . . P A -2
C13B C 1.1743(16) 0.4693(10) 0.1442(8) 0.049(6) Uiso 0.5 1 d . . P A -2
C14B C 1.1510(16) 0.4784(10) 0.1010(8) 0.047(6) Uiso 0.5 1 d . . P A -2
C15B C 1.1015(16) 0.4365(10) 0.0862(8) 0.047(6) Uiso 0.5 1 d . . P A -2
N1B N 0.8504(16) 0.2126(9) 0.0389(7) 0.026(7) Uiso 0.5 1 d . . P A -2
N2B N 0.7878(14) 0.1953(9) 0.0552(7) 0.033(8) Uiso 0.5 1 d . . P A -2
N3B N 0.6362(14) 0.2877(7) 0.0927(5) 0.027(4) Uiso 0.5 1 d . . P A -2
N4B N 0.6466(12) 0.3394(7) 0.0882(5) 0.031(4) Uiso 0.5 1 d . . P A -2
N5B N 0.8272(11) 0.4002(6) 0.0482(5) 0.027(4) Uiso 0.5 1 d . . P A -2
N6B N 0.8793(12) 0.3660(7) 0.0347(6) 0.029(5) Uiso 0.5 1 d . . P A -2
N7B N 0.9885(13) 0.2847(8) 0.0384(7) 0.033(6) Uiso 0.5 1 d . . P A -2
N8B N 1.0420(12) 0.3132(8) 0.0663(6) 0.035(5) Uiso 0.5 1 d . . P A -2
N9B N 1.0966(11) 0.4027(7) 0.1191(6) 0.036(4) Uiso 0.5 1 d . . P A -2
N10B N 1.1424(11) 0.4228(6) 0.1556(5) 0.030(4) Uiso 0.5 1 d . . P A -2
N11B N 1.2462(10) 0.4152(6) 0.2396(5) 0.030(4) Uiso 0.5 1 d . . P A -2
N12B N 1.2669(9) 0.4217(6) 0.2819(4) 0.021(3) Uiso 0.5 1 d . . P A -2
N13B N 0.6867(15) 0.1782(9) 0.1107(7) 0.030(6) Uiso 0.5 1 d . . P A -2
N14B N 0.7352(15) 0.1480(10) 0.1401(8) 0.043(7) Uiso 0.5 1 d . . P A -2
N17B N 0.7189(11) 0.4389(6) 0.1004(5) 0.030(4) Uiso 0.5 1 d . . P A -2
N18B N 0.7126(11) 0.4389(7) 0.1430(6) 0.040(4) Uiso 0.5 1 d . . P A -2
C1B C 0.7745(15) 0.1401(10) 0.0465(8) 0.033(7) Uiso 0.5 1 d D . P A -2
C2B C 0.8336(14) 0.1270(9) 0.0240(8) 0.033(7) Uiso 0.5 1 d D . P A -2
C3B C 0.8793(14) 0.1717(8) 0.0182(8) 0.023(6) Uiso 0.5 1 d D . P A -2
C4B C 0.5811(18) 0.3644(12) 0.0916(8) 0.037(6) Uiso 0.5 1 d . . P A -2
C5B C 0.5243(15) 0.3257(10) 0.0971(7) 0.042(6) Uiso 0.5 1 d . . P A -2
C6B C 0.5643(16) 0.2750(11) 0.0988(8) 0.046(6) Uiso 0.5 1 d . . P A -2
C7B C 0.9230(14) 0.3958(9) 0.0096(7) 0.031(5) Uiso 0.5 1 d . . P A -2
C8B C 0.8957(17) 0.4481(9) 0.0098(9) 0.033(6) Uiso 0.5 1 d . . P A -2
C9B C 0.8354(17) 0.4518(10) 0.0333(8) 0.049(7) Uiso 0.5 1 d . . P A -2
C10B C 1.107(2) 0.3162(12) 0.0490(10) 0.053(8) Uiso 0.5 1 d . . P A -2
C11B C 1.0954(17) 0.2870(10) 0.0102(8) 0.043(7) Uiso 0.5 1 d . . P A -2
C12B C 1.0142(19) 0.2682(12) 0.0024(10) 0.050(9) Uiso 0.5 1 d . . P A -2
C16B C 1.3401(12) 0.4384(8) 0.2931(6) 0.030(5) Uiso 0.5 1 d . . P A -2
C17B C 1.3725(13) 0.4415(8) 0.2569(7) 0.039(5) Uiso 0.5 1 d . . P A -2
C18B C 1.3114(14) 0.4265(9) 0.2244(7) 0.042(6) Uiso 0.5 1 d . . P A -2
C19B C 0.7038(17) 0.1080(14) 0.1438(10) 0.034(9) Uiso 0.5 1 d D . P A -2
C20B C 0.6263(16) 0.0991(11) 0.1195(9) 0.051(9) Uiso 0.5 1 d D . P A -2
C21B C 0.6222(17) 0.1476(11) 0.0986(9) 0.042(8) Uiso 0.5 1 d D . P A -2
C25B C 0.6659(15) 0.4807(10) 0.1482(8) 0.052(6) Uiso 0.5 1 d . . P A -2
C26B C 0.6404(15) 0.5059(10) 0.1088(8) 0.052(6) Uiso 0.5 1 d . . P A -2
C27B C 0.6746(14) 0.4793(9) 0.0803(7) 0.039(5) Uiso 0.5 1 d . . P A -2
Cu7 Cu 1.0000 0.14643(7) 0.2500 0.0421(5) Uani 1 2 d S T P . .
N15 N 0.8977(6) 0.1058(3) 0.1722(3) 0.041(2) Uani 1 1 d . . . . .
N16 N 0.9589(5) 0.0935(3) 0.2059(3) 0.037(2) Uani 1 1 d . . . . .
C22 C 0.9866(7) 0.0450(4) 0.1982(3) 0.039(3) Uani 1 1 d . . . . .
C23 C 0.9429(7) 0.0257(4) 0.1598(4) 0.044(3) Uani 1 1 d . . . . .
C24 C 0.8875(7) 0.0649(4) 0.1446(3) 0.044(3) Uani 1 1 d . . . . .
N19A N 0.2501(11) 0.7986(8) 0.7032(6) 0.036(4) Uiso 0.5 1 d . . P B 3
C28A C 0.2909(13) 0.7862(9) 0.6658(7) 0.033(5) Uiso 0.5 1 d . . P B 3
C29A C 0.2955(15) 0.7274(10) 0.6563(8) 0.047(6) Uiso 0.5 1 d . . P B 3
C30A C 0.3266(14) 0.7244(10) 0.6105(7) 0.042(6) Uiso 0.5 1 d . . P B 3
C31A C 0.3442(18) 0.6667(12) 0.6033(9) 0.062(8) Uiso 0.5 1 d . . P B 3
C32A C 0.1657(18) 0.7786(9) 0.6948(7) 0.034(6) Uiso 0.5 1 d . . P B 3
C33A C 0.1116(15) 0.7884(9) 0.6504(7) 0.029(5) Uiso 0.5 1 d . . P B 3
C34A C 0.097(3) 0.8419(18) 0.6302(15) 0.100(16) Uiso 0.5 1 d . . P B 3
C35A C 0.024(3) 0.8634(17) 0.5974(14) 0.088(15) Uiso 0.5 1 d . . P B 3
C36A C 0.2594(16) 0.8593(11) 0.7087(9) 0.050(7) Uiso 0.5 1 d . . P B 3
C37A C 0.2284(15) 0.8796(10) 0.7466(8) 0.041(6) Uiso 0.5 1 d . . P B 3
C38A C 0.227(2) 0.9395(13) 0.7467(10) 0.057(9) Uiso 0.5 1 d . . P B 3
C39A C 0.3071(18) 0.9680(13) 0.7488(10) 0.064(9) Uiso 0.5 1 d . . P B 3
C40A C 0.2938(15) 0.7709(9) 0.7442(8) 0.044(6) Uiso 0.5 1 d . . P B 3
C41A C 0.3799(15) 0.7898(10) 0.7605(8) 0.051(6) Uiso 0.5 1 d . . P B 3
C42A C 0.416(2) 0.7554(13) 0.7973(11) 0.083(9) Uiso 0.5 1 d . . P B 3
C43A C 0.5029(19) 0.7733(13) 0.8175(10) 0.082(9) Uiso 0.5 1 d . . P B 3
O100 O 0.6047(17) 0.8735(12) 0.9055(10) 0.131(10) Uiso 0.5 1 d . . P C 3
O101 O 0.6388(15) 0.8691(10) 0.8437(9) 0.110(8) Uiso 0.5 1 d . . P C 3
N100 N 0.6082(18) 0.8906(14) 0.8710(11) 0.090(9) Uiso 0.5 1 d . . P C 3
C100 C 0.5649(18) 0.9430(11) 0.8555(9) 0.053(7) Uiso 0.5 1 d . . P C 3
C101 C 0.5422(18) 0.9532(12) 0.8113(9) 0.061(7) Uiso 0.5 1 d . . P C 3
C102 C 0.517(2) 1.0072(14) 0.7999(12) 0.077(9) Uiso 0.5 1 d . . P C 3
C103 C 0.504(2) 1.0415(14) 0.8318(11) 0.072(9) Uiso 0.5 1 d . . P C 3
C104 C 0.5266(19) 1.0264(13) 0.8730(10) 0.079(9) Uiso 0.5 1 d . . P C 3
C105 C 0.5601(17) 0.9784(11) 0.8868(9) 0.065(8) Uiso 0.5 1 d . . P C 3
Br2 Br 0.9301(7) 0.9788(5) 0.0483(4) 0.295(5) Uiso 0.5 1 d . . P D 3
C500 C 0.852(2) 0.9304(14) 0.0191(12) 0.18(2) Uiso 0.5 1 d G . P D 3
C501 C 0.8905(14) 0.8915(16) 0.0009(13) 0.134(19) Uiso 0.5 1 d G . P D 3
C502 C 0.848(2) 0.8520(14) -0.0239(12) 0.147(18) Uiso 0.5 1 d G . P D 3
C503 C 0.766(2) 0.8513(14) -0.0305(12) 0.325(6) Uiso 0.5 1 d G . P D 3
C504 C 0.7267(14) 0.8903(15) -0.0123(11) 0.100(11) Uiso 0.5 1 d G . P D 3
C505 C 0.770(2) 0.9298(12) 0.0125(11) 0.124(18) Uiso 0.5 1 d G . P D 3
N19B N 0.2200(15) 0.7789(8) 0.7079(7) 0.044(5) Uiso 0.5 1 d . . P E 4
C28B C 0.2645(16) 0.7627(11) 0.6717(8) 0.052(7) Uiso 0.5 1 d . . P E 4
C29B C 0.2582(14) 0.7036(9) 0.6607(7) 0.042(6) Uiso 0.5 1 d . . P E 4
C30B C 0.3090(18) 0.6974(13) 0.6233(10) 0.069(8) Uiso 0.5 1 d . . P E 4
C31B C 0.317(2) 0.6420(17) 0.6102(13) 0.104(13) Uiso 0.5 1 d . . P E 4
C32B C 0.1308(18) 0.7698(11) 0.6951(9) 0.051(8) Uiso 0.5 1 d . . P E 4
C33B C 0.086(3) 0.797(2) 0.6530(18) 0.13(2) Uiso 0.5 1 d . . P E 4
C34B C 0.0810(17) 0.8485(11) 0.6427(9) 0.045(7) Uiso 0.5 1 d . . P E 4
C35B C 0.0180(17) 0.8458(12) 0.6016(9) 0.041(7) Uiso 0.5 1 d . . P E 4
C36B C 0.2398(14) 0.8390(10) 0.7139(7) 0.035(6) Uiso 0.5 1 d . . P E 4
C37B C 0.2012(15) 0.8637(9) 0.7491(7) 0.035(6) Uiso 0.5 1 d . . P E 4
C38B C 0.2063(18) 0.9246(13) 0.7458(9) 0.048(8) Uiso 0.5 1 d . . P E 4
C39B C 0.2935(17) 0.9459(11) 0.7551(8) 0.044(6) Uiso 0.5 1 d . . P E 4
C40B C 0.2467(15) 0.7481(10) 0.7481(8) 0.048(6) Uiso 0.5 1 d . . P E 4
C41B C 0.339(2) 0.7516(15) 0.7672(12) 0.094(11) Uiso 0.5 1 d . . P E 4
C42B C 0.3700(19) 0.7028(13) 0.7871(10) 0.078(9) Uiso 0.5 1 d . . P E 4
C43B C 0.4619(17) 0.7059(11) 0.8010(9) 0.065(8) Uiso 0.5 1 d . . P E 4
O200 O 0.5215(13) 0.8310(9) 0.8319(7) 0.087(6) Uiso 0.5 1 d . . P F 4
O201 O 0.4491(15) 0.8719(10) 0.7763(8) 0.106(8) Uiso 0.5 1 d . . P F 4
N200 N 0.4987(16) 0.8695(11) 0.8107(9) 0.083(8) Uiso 0.5 1 d . . P F 4
C200 C 0.5324(15) 0.9243(10) 0.8288(8) 0.046(6) Uiso 0.5 1 d . . P F 4
C201 C 0.5977(19) 0.9218(15) 0.8590(10) 0.060(8) Uiso 0.5 1 d . . P F 4
C202 C 0.635(2) 0.9701(15) 0.8723(12) 0.094(11) Uiso 0.5 1 d . . P F 4
C203 C 0.5981(19) 1.0184(12) 0.8559(10) 0.073(8) Uiso 0.5 1 d . . P F 4
C204 C 0.529(2) 1.0188(15) 0.8270(12) 0.075(10) Uiso 0.5 1 d . . P F 4
C205 C 0.494(2) 0.9697(15) 0.8084(11) 0.083(10) Uiso 0.5 1 d . . P F 4
Br1 Br 0.7623(8) 0.8553(6) -0.0421(5) 0.325(6) Uiso 0.5 1 d . . P G 4
C400 C 0.8167(14) 0.9024(9) -0.0080(8) 0.080(9) Uiso 0.5 1 d DG . P G 4
C401 C 0.7947(12) 0.9368(11) 0.0213(9) 0.093(13) Uiso 0.5 1 d DG . P G 4
C402 C 0.8502(18) 0.9706(10) 0.0454(8) 0.080(9) Uiso 0.5 1 d DG . P G 4
C403 C 0.9278(16) 0.9699(12) 0.0401(10) 0.295(5) Uiso 0.5 1 d DG . P G 4
C404 C 0.9499(12) 0.9355(13) 0.0108(10) 0.114(13) Uiso 0.5 1 d DG . P G 4
C405 C 0.8943(16) 0.9018(10) -0.0133(8) 0.098(13) Uiso 0.5 1 d DG . P G 4

loop_
_atom_site_aniso_label
_atom_site_aniso_U_11
_atom_site_aniso_U_22
_atom_site_aniso_U_33
_atom_site_aniso_U_23
_atom_site_aniso_U_13
_atom_site_aniso_U_12
As1A 0.0176(19) 0.0206(12) 0.0220(14) 0.0014(9) -0.0008(16) 0.0016(16)
Cu1A 0.034(4) 0.0271(17) 0.020(2) 0.0013(15) 0.008(2) -0.005(3)
Cu2A 0.037(4) 0.029(3) 0.024(2) 0.0060(17) 0.007(3) -0.004(2)
Cu3A 0.028(2) 0.0255(16) 0.0326(17) 0.0023(12) -0.0018(18) 0.0015(17)
Cu4A 0.025(2) 0.0270(16) 0.0256(15) 0.0013(11) 0.0030(16) -0.0009(16)
Cu5A 0.0216(16) 0.0335(16) 0.0273(14) 0.0005(11) -0.0020(14) -0.0077(14)
Cu6A 0.035(4) 0.0242(19) 0.019(2) 0.0015(15) 0.004(3) -0.001(3)
Cu8A 0.0248(15) 0.0232(13) 0.0290(14) 0.0001(10) -0.0027(13) 0.0033(12)
As1B 0.0223(19) 0.0201(12) 0.0195(13) -0.0006(9) 0.0004(16) 0.0013(16)
Cu1B 0.041(4) 0.0260(17) 0.019(2) 0.0022(15) 0.007(3) -0.002(3)
Cu2B 0.038(4) 0.025(3) 0.021(2) 0.0061(18) 0.006(3) 0.007(2)
Cu3B 0.038(2) 0.0223(16) 0.0268(16) -0.0004(12) -0.0043(19) 0.0074(18)
Cu4B 0.030(2) 0.0282(17) 0.0251(15) 0.0034(12) 0.0002(17) -0.0035(16)
Cu5B 0.0230(16) 0.0308(15) 0.0288(15) 0.0043(11) -0.0010(14) -0.0072(14)
Cu6B 0.028(4) 0.024(2) 0.021(3) 0.0026(16) 0.003(2) 0.002(3)
Cu8B 0.0371(18) 0.0325(15) 0.0276(14) -0.0025(11) -0.0036(14) 0.0108(14)
Cu7 0.0673(14) 0.0201(9) 0.0289(10) 0.000 -0.0126(9) 0.000
N15 0.061(6) 0.027(5) 0.025(5) -0.002(4) -0.019(4) -0.002(4)
N16 0.053(6) 0.019(4) 0.034(5) -0.001(4) -0.005(4) 0.001(4)
C22 0.048(7) 0.027(6) 0.045(7) -0.002(5) 0.014(6) -0.001(5)
C23 0.047(7) 0.032(6) 0.044(7) -0.002(5) -0.010(6) 0.002(5)
C24 0.058(8) 0.030(6) 0.038(6) -0.006(5) -0.001(6) -0.006(5)

loop_
_atom_type_symbol
_atom_type_description
_atom_type_scat_dispersion_real
_atom_type_scat_dispersion_imag
_atom_type_scat_source
C C 0.0033 0.0016 'International Tables Vol C Tables 4.2.6.8 and 6.1.1.4'
H H 0.0000 0.0000 'International Tables Vol C Tables 4.2.6.8 and 6.1.1.4'
N N 0.0061 0.0033 'International Tables Vol C Tables 4.2.6.8 and 6.1.1.4'
O O 0.0106 0.0060 'International Tables Vol C Tables 4.2.6.8 and 6.1.1.4'
Cu Cu 0.3201 1.2651 'International Tables Vol C Tables 4.2.6.8 and 6.1.1.4'
As As 0.0499 2.0058 'International Tables Vol C Tables 4.2.6.8 and 6.1.1.4'
Br Br -0.2901 2.4595 'International Tables Vol C Tables 4.2.6.8 and 6.1.1.4'

loop_
_geom_angle_atom_site_label_1
_geom_angle_atom_site_label_2
_geom_angle_atom_site_label_3
_geom_angle
_geom_angle_site_symmetry_1
_geom_angle_site_symmetry_3
O2A As1A O3A 104.9(7) . .
O2A As1A O1A 111.8(7) . .
O3A As1A O1A 112.3(7) . .
O2A As1A O4A 106.9(7) . .
O3A As1A O4A 107.8(7) . .
O1A As1A O4A 112.7(7) . .
As1A O2A Cu4A 124.9(8) . .
As1A O2A Cu1A 120.9(8) . .
Cu4A O2A Cu1A 107.4(7) . .
As1A O3A Cu6A 127.0(9) . .
As1A O3A Cu2A 120.3(8) . .
Cu6A O3A Cu2A 108.9(8) . .
As1A O4A Cu8A 126.0(7) . .
As1A O4A Cu3A 121.5(7) . .
Cu8A O4A Cu3A 109.7(6) . .
Cu1A O5A Cu3A 115.5(8) . .
Cu1A O5A Cu2A 114.5(7) . .
Cu3A O5A Cu2A 114.0(7) . .
N1A Cu1A O5A 86.6(8) . .
N1A Cu1A N7A 97.3(10) . .
O5A Cu1A N7A 176.1(9) . .
N1A Cu1A N6A 155.4(10) . .
O5A Cu1A N6A 86.2(8) . .
N7A Cu1A N6A 90.4(9) . .
N1A Cu1A O2A 107.8(8) . .
O5A Cu1A O2A 93.0(6) . .
N7A Cu1A O2A 85.5(8) . .
N6A Cu1A O2A 96.1(7) . .
N13A Cu2A N3A 95.3(9) . .
N13A Cu2A O5A 175.3(9) . .
N3A Cu2A O5A 88.9(8) . .
N13A Cu2A N2A 88.9(10) . .
N3A Cu2A N2A 158.6(9) . .
O5A Cu2A N2A 86.4(9) . .
N13A Cu2A O3A 86.9(8) . .
N3A Cu2A O3A 105.2(8) . .
O5A Cu2A O3A 94.1(6) . .
N2A Cu2A O3A 96.0(8) . .
N17A Cu3A N5A 97.0(8) . .
N17A Cu3A O5A 176.1(7) . .
N5A Cu3A O5A 85.5(7) . .
N17A Cu3A N4A 89.1(7) . .
N5A Cu3A N4A 158.5(7) . .
O5A Cu3A N4A 87.5(7) . .
N17A Cu3A O4A 88.1(6) . .
N5A Cu3A O4A 108.7(7) . .
O5A Cu3A O4A 93.8(5) . .
N4A Cu3A O4A 92.1(6) . .
O6A Cu4A N9A 86.4(6) . .
O6A Cu4A O2A 97.0(6) . .
N9A Cu4A O2A 157.8(7) . .
O6A Cu4A N8A 155.7(7) . .
N9A Cu4A N8A 95.1(8) . .
O2A Cu4A N8A 90.7(8) . .
O7A Cu5A O6A 95.2(6) . .
O7A Cu5A N11A 87.4(7) . .
O6A Cu5A N11A 162.3(7) . .
O7A Cu5A N10A 166.9(7) . .
O6A Cu5A N10A 86.0(6) . .
N11A Cu5A N10A 95.4(7) . .
O8A Cu6A N15 88.4(6) . .
O8A Cu6A O3A 96.2(7) . .
N15 Cu6A O3A 164.7(7) . .
O8A Cu6A N14A 155.8(8) . .
N15 Cu6A N14A 89.5(7) . .
O3A Cu6A N14A 92.1(8) . .
O4A Cu8A N18A 90.7(6) . .
Cu4A O6A Cu5A 123.7(7) . .
Cu7 O8A Cu6A 121.8(8) . .
N10A C13A C14A 109.9(19) . .
C15A C14A C13A 103.8(19) . .
N9A C15A C14A 110.7(18) . .
N2A N1A C3A 108.2(19) . .
N2A N1A Cu1A 122.1(15) . .
C3A N1A Cu1A 129.5(18) . .
C1A N2A N1A 111(2) . .
C1A N2A Cu2A 131(2) . .
N1A N2A Cu2A 117.1(16) . .
N4A N3A C6A 105.3(17) . .
N4A N3A Cu2A 119.8(15) . .
C6A N3A Cu2A 134.4(16) . .
C4A N4A N3A 112(2) . .
C4A N4A Cu3A 128.7(16) . .
N3A N4A Cu3A 119.5(13) . .
C9A N5A N6A 108(2) . .
C9A N5A Cu3A 130(2) . .
N6A N5A Cu3A 121.2(16) . .
C7A N6A N5A 114.1(19) . .
C7A N6A Cu1A 126.2(16) . .
N5A N6A Cu1A 119.4(16) . .
C12A N7A N8A 107(2) . .
C12A N7A Cu1A 135(2) . .
N8A N7A Cu1A 116.3(18) . .
C10A N8A N7A 106(2) . .
C10A N8A Cu4A 128.4(16) . .
N7A N8A Cu4A 125.2(18) . .
C15A N9A N10A 106.6(15) . .
C15A N9A Cu4A 130.2(14) . .
N10A N9A Cu4A 122.0(12) . .
C13A N10A N9A 108.9(16) . .
C13A N10A Cu5A 130.0(14) . .
N9A N10A Cu5A 119.3(12) . .
C18A N11A N12A 107.5(18) . .
C18A N11A Cu5A 129.4(16) . .
N12A N11A Cu5A 121.2(14) . .
C16A N12A N11A 108.2(18) . .
N14A N13A C21A 104(2) . .
N14A N13A Cu2A 121.1(17) . .
C21A N13A Cu2A 133.0(17) . .
N13A N14A C19A 113(2) . .
N13A N14A Cu6A 119.5(16) . .
C19A N14A Cu6A 127.8(16) . .
N18A N17A C27A 107.4(16) . .
N18A N17A Cu3A 119.2(12) . .
C27A N17A Cu3A 132.4(14) . .
N17A N18A C25A 107.8(15) . .
N17A N18A Cu8A 124.1(12) . .
C25A N18A Cu8A 128.1(13) . .
N2A C1A C2A 108(2) . .
C1A C2A C3A 107.2(19) . .
N1A C3A C2A 105(2) . .
N4A C4A C5A 108(2) . .
C4A C5A C6A 108(2) . .
N3A C6A C5A 107(2) . .
N6A C7A C8A 104(2) . .
C9A C8A C7A 104.6(18) . .
N5A C9A C8A 109(2) . .
N8A C10A C11A 115(2) . .
C12A C11A C10A 97(2) . .
N7A C12A C11A 115(3) . .
N12A C16A C17A 113(2) . .
C16A C17A C18A 101(2) . .
N11A C18A C17A 110(2) . .
C20A C19A N14A 102(3) . .
C21A C20A C19A 109(3) . .
N13A C21A C20A 111(2) . .
C26A C25A N18A 109.0(18) . .
C25A C26A C27A 106(2) . .
N17A C27A C26A 109.3(19) . .
O3B As1B O1B 111.0(7) . .
O3B As1B O4B 108.2(7) . .
O1B As1B O4B 112.3(7) . .
O3B As1B O2B 106.8(7) . .
O1B As1B O2B 111.2(8) . .
O4B As1B O2B 107.1(7) . .
As1B O2B Cu4B 123.7(8) . .
As1B O2B Cu1B 121.3(9) . .
Cu4B O2B Cu1B 107.9(8) . .
As1B O3B Cu6B 127.5(8) . .
As1B O3B Cu2B 119.7(7) . .
Cu6B O3B Cu2B 108.5(7) . .
As1B O4B Cu8B 126.8(8) . .
As1B O4B Cu3B 119.3(7) . .
Cu8B O4B Cu3B 108.1(6) . .
Cu1B O5B Cu2B 114.8(7) . .
Cu1B O5B Cu3B 114.6(8) . .
Cu2B O5B Cu3B 113.5(8) . .
N6B Cu1B O5B 87.0(8) . .
N6B Cu1B N7B 88.6(9) . .
O5B Cu1B N7B 175.6(9) . .
N6B Cu1B N1B 158.0(10) . .
O5B Cu1B N1B 86.3(9) . .
N7B Cu1B N1B 97.6(11) . .
N6B Cu1B O2B 94.0(7) . .
O5B Cu1B O2B 94.1(7) . .
N7B Cu1B O2B 86.7(8) . .
N1B Cu1B O2B 107.5(8) . .
N2B Cu2B N13B 90.8(10) . .
N2B Cu2B O5B 85.0(8) . .
N13B Cu2B O5B 175.7(9) . .
N2B Cu2B N3B 157.7(10) . .
N13B Cu2B N3B 94.8(9) . .
O5B Cu2B N3B 88.7(8) . .
N2B Cu2B O3B 95.7(8) . .
N13B Cu2B O3B 86.7(8) . .
O5B Cu2B O3B 94.8(6) . .
N3B Cu2B O3B 106.1(7) . .
N17B Cu3B N5B 95.9(7) . .
N17B Cu3B O5B 175.8(7) . .
N5B Cu3B O5B 88.0(7) . .
N17B Cu3B N4B 89.8(8) . .
N5B Cu3B N4B 160.9(7) . .
O5B Cu3B N4B 86.0(7) . .
N17B Cu3B O4B 86.9(6) . .
N5B Cu3B O4B 104.0(6) . .
O5B Cu3B O4B 93.9(5) . .
N4B Cu3B O4B 94.5(6) . .
O6B Cu4B O2B 97.5(6) . .
O6B Cu4B N9B 85.7(7) . .
O2B Cu4B N9B 161.0(7) . .
O6B Cu4B N8B 156.6(8) . .
O2B Cu4B N8B 90.1(8) . .
N9B Cu4B N8B 94.4(8) . .
O7B Cu5B O6B 95.8(6) . .
O7B Cu5B N10B 168.5(7) . .
O6B Cu5B N10B 86.3(6) . .
O7B Cu5B N11B 85.4(7) . .
O6B Cu5B N11B 168.0(7) . .
N10B Cu5B N11B 94.9(7) . .
O8B Cu6B O3B 97.6(7) . .
O8B Cu6B N14B 153.7(9) . .
O3B Cu6B N14B 92.8(9) . .
O8B Cu6B N15 85.9(6) . .
O3B Cu6B N15 153.4(6) . .
N14B Cu6B N15 95.5(9) . .
O4B Cu8B N18B 92.2(7) . .
Cu5B O6B Cu4B 122.7(7) . .
Cu6B O8B Cu7 124.4(8) . .
C14B C13B N10B 111(2) . .
C13B C14B C15B 104(2) . .
N9B C15B C14B 111(2) . .
N2B N1B C3B 110(2) . .
N2B N1B Cu1B 116.2(16) . .
C3B N1B Cu1B 134(2) . .
N1B N2B C1B 110(2) . .
N1B N2B Cu2B 124.4(17) . .
C1B N2B Cu2B 125.5(18) . .
N4B N3B C6B 114(2) . .
N4B N3B Cu2B 116.7(18) . .
C6B N3B Cu2B 129.6(16) . .
C4B N4B N3B 109(2) . .
C4B N4B Cu3B 128(2) . .
N3B N4B Cu3B 123.3(17) . .
N6B N5B C9B 111(2) . .
N6B N5B Cu3B 118.9(14) . .
C9B N5B Cu3B 129.7(18) . .
N5B N6B C7B 107.5(18) . .
N5B N6B Cu1B 120.8(15) . .
C7B N6B Cu1B 131.6(17) . .
N8B N7B C12B 114(2) . .
N8B N7B Cu1B 114.5(17) . .
C12B N7B Cu1B 129(2) . .
N7B N8B C10B 106(2) . .
N7B N8B Cu4B 125.9(17) . .
C10B N8B Cu4B 128.1(16) . .
N10B N9B C15B 107.6(17) . .
N10B N9B Cu4B 121.3(13) . .
C15B N9B Cu4B 130.4(16) . .
N9B N10B C13B 106.6(17) . .
N9B N10B Cu5B 119.6(13) . .
C13B N10B Cu5B 133.2(15) . .
N12B N11B C18B 105.7(16) . .
N12B N11B Cu5B 122.2(13) . .
C18B N11B Cu5B 132.0(14) . .
C16B N12B N11B 110.6(16) . .
C21B N13B N14B 103(2) . .
C21B N13B Cu2B 132.9(19) . .
N14B N13B Cu2B 122(2) . .
C19B N14B N13B 109(3) . .
C19B N14B Cu6B 132(2) . .
N13B N14B Cu6B 119(2) . .
C27B N17B N18B 108.0(17) . .
C27B N17B Cu3B 130.6(14) . .
N18B N17B Cu3B 115.6(12) . .
C25B N18B N17B 107.0(17) . .
C25B N18B Cu8B 128.6(16) . .
N17B N18B Cu8B 124.4(13) . .
C2B C1B N2B 103(2) . .
C1B C2B C3B 111(2) . .
N1B C3B C2B 106(2) . .
N4B C4B C5B 108(2) . .
C4B C5B C6B 106(2) . .
N3B C6B C5B 103(2) . .
C8B C7B N6B 106(2) . .
C7B C8B C9B 111(2) . .
N5B C9B C8B 105(2) . .
N8B C10B C11B 111(3) . .
C10B C11B C12B 106(3) . .
N7B C12B C11B 103(3) . .
N12B C16B C17B 109.2(18) . .
C18B C17B C16B 103.3(19) . .
N11B C18B C17B 111(2) . .
N14B C19B C20B 119(3) . .
C21B C20B C19B 94(2) . .
N13B C21B C20B 114(2) . .
N18B C25B C26B 109(2) . .
C27B C26B C25B 106(2) . .
N17B C27B C26B 110(2) . .
O8A Cu7 N16 173.5(6) . 2_755
O8B Cu7 N16 156.1(5) . 2_755
O8A Cu7 N16 86.5(5) . .
O8B Cu7 N16 87.1(5) . .
N16 Cu7 N16 94.0(5) 2_755 .
C24 N15 N16 108.0(8) . .
C24 N15 Cu6A 130.7(8) . .
N16 N15 Cu6A 118.3(7) . .
C24 N15 Cu6B 130.5(8) . .
N16 N15 Cu6B 121.5(7) . .
C22 N16 N15 107.8(8) . .
C22 N16 Cu7 131.1(7) . .
N15 N16 Cu7 120.5(6) . .
N16 C22 C23 109.3(10) . .
C22 C23 C24 105.3(10) . .
N15 C24 C23 109.6(9) . .
C32A N19A C40A 106.2(19) . .
C32A N19A C28A 112.2(16) . .
C40A N19A C28A 110.0(17) . .
C32A N19A C36A 115.1(18) . .
C40A N19A C36A 109.6(18) . .
C28A N19A C36A 103.7(18) . .
C29A C28A N19A 114(2) . .
C28A C29A C30A 105.0(19) . .
C31A C30A C29A 107(2) . .
N19A C32A C33A 119(2) . .
C34A C33A C32A 124(2) . .
C33A C34A C35A 130(4) . .
C37A C36A N19A 112(2) . .
C36A C37A C38A 110(2) . .
C37A C38A C39A 117(3) . .
N19A C40A C41A 114(2) . .
C42A C41A C40A 107(2) . .
C41A C42A C43A 111(3) . .
O100 N100 O101 127(4) . .
O100 N100 C100 119(3) . .
O101 N100 C100 114(3) . .
C105 C100 C101 125(3) . .
C105 C100 N100 116(3) . .
C101 C100 N100 119(3) . .
C100 C101 C102 115(3) . .
C103 C102 C101 119(3) . .
C104 C103 C102 119(3) . .
C103 C104 C105 125(3) . .
C100 C105 C104 116(3) . .
C501 C500 C505 120.0 . .
C501 C500 Br2 107(3) . .
C505 C500 Br2 133(3) . .
C502 C501 C500 120.0 . .
C501 C502 C503 120.0 . .
C504 C503 C502 120.0 . .
C503 C504 C505 120.0 . .
C504 C505 C500 120.0 . .
C40B N19B C32B 105(2) . .
C40B N19B C36B 112.5(19) . .
C32B N19B C36B 111.2(19) . .
C40B N19B C28B 112.6(19) . .
C32B N19B C28B 113(2) . .
C36B N19B C28B 102(2) . .
C29B C28B N19B 114(2) . .
C28B C29B C30B 104(2) . .
C31B C30B C29B 113(3) . .
N19B C32B C33B 117(3) . .
C34B C33B C32B 129(4) . .
C33B C34B C35B 99(3) . .
C37B C36B N19B 111(2) . .
C38B C37B C36B 108(2) . .
C37B C38B C39B 113(2) . .
N19B C40B C41B 114(2) . .
C42B C41B C40B 112(3) . .
C41B C42B C43B 110(3) . .
O200 N200 O201 128(3) . .
O200 N200 C200 117(3) . .
O201 N200 C200 115(3) . .
C201 C200 C205 128(3) . .
C201 C200 N200 115(3) . .
C205 C200 N200 117(2) . .
C200 C201 C202 117(3) . .
C201 C202 C203 119(3) . .
C204 C203 C202 122(3) . .
C203 C204 C205 120(3) . .
C200 C205 C204 113(3) . .
C401 C400 C405 120.0 . .
C401 C400 Br1 131.1(17) . .
C405 C400 Br1 108.9(17) . .
C400 C401 C402 120.0 . .
C403 C402 C401 120.0 . .
C402 C403 C404 120.0 . .
C405 C404 C403 120.0 . .
C404 C405 C400 120.0 . .

loop_
_geom_bond_atom_site_label_1
_geom_bond_atom_site_label_2
_geom_bond_distance
_geom_bond_site_symmetry_2
As1A O2A 1.676(15) .
As1A O3A 1.684(16) .
As1A O1A 1.684(14) .
As1A O4A 1.723(13) .
O2A Cu4A 1.957(16) .
O2A Cu1A 2.299(16) .
O3A Cu6A 1.955(17) .
O3A Cu2A 2.245(18) .
O4A Cu8A 1.953(13) .
O4A Cu3A 2.223(13) .
O5A Cu1A 1.971(16) .
O5A Cu3A 1.993(14) .
O5A Cu2A 2.014(16) .
Cu1A N1A 1.97(2) .
Cu1A N7A 1.98(3) .
Cu1A N6A 2.00(2) .
Cu2A N13A 1.94(2) .
Cu2A N3A 1.951(19) .
Cu2A N2A 2.03(2) .
Cu3A N17A 1.951(17) .
Cu3A N5A 1.97(2) .
Cu3A N4A 2.01(2) .
Cu4A O6A 1.907(12) .
Cu4A N9A 1.923(17) .
Cu4A N8A 1.97(2) .
Cu5A O7A 1.887(15) .
Cu5A O6A 1.909(13) .
Cu5A N11A 1.962(18) .
Cu5A N10A 1.972(16) .
Cu6A O8A 1.908(17) .
Cu6A N15 1.939(13) .
Cu6A N14A 2.02(2) .
Cu8A N18A 1.979(15) .
O8A Cu7 1.879(13) .
C13A N10A 1.35(3) .
C13A C14A 1.41(3) .
C14A C15A 1.40(3) .
C15A N9A 1.37(2) .
N1A N2A 1.37(3) .
N1A C3A 1.39(4) .
N2A C1A 1.30(3) .
N3A N4A 1.40(2) .
N3A C6A 1.42(3) .
N4A C4A 1.36(3) .
N5A C9A 1.33(3) .
N5A N6A 1.34(3) .
N6A C7A 1.34(3) .
N7A C12A 1.30(4) .
N7A N8A 1.36(3) .
N8A C10A 1.28(3) .
N9A N10A 1.38(2) .
N11A C18A 1.31(3) .
N11A N12A 1.38(2) .
N12A C16A 1.30(3) .
N13A N14A 1.38(3) .
N13A C21A 1.39(4) .
N14A C19A 1.45(5) .
N17A N18A 1.35(2) .
N17A C27A 1.36(3) .
N18A C25A 1.36(2) .
C1A C2A 1.415(17) .
C2A C3A 1.423(18) .
C4A C5A 1.38(4) .
C5A C6A 1.43(4) .
C7A C8A 1.46(3) .
C8A C9A 1.45(4) .
C10A C11A 1.43(4) .
C11A C12A 1.38(4) .
C16A C17A 1.35(3) .
C17A C18A 1.46(4) .
C19A C20A 1.421(19) .
C20A C21A 1.400(18) .
C25A C26A 1.36(3) .
C26A C27A 1.37(3) .
As1B O3B 1.675(14) .
As1B O1B 1.684(14) .
As1B O4B 1.688(14) .
As1B O2B 1.716(17) .
O2B Cu4B 1.944(17) .
O2B Cu1B 2.211(18) .
O3B Cu6B 1.939(16) .
O3B Cu2B 2.242(16) .
O4B Cu8B 1.924(15) .
O4B Cu3B 2.283(14) .
O5B Cu1B 1.989(17) .
O5B Cu2B 1.998(16) .
O5B Cu3B 2.005(14) .
Cu1B N6B 1.99(2) .
Cu1B N7B 1.99(2) .
Cu1B N1B 2.01(3) .
Cu2B N2B 1.94(3) .
Cu2B N13B 1.96(2) .
Cu2B N3B 2.02(2) .
Cu3B N17B 1.962(16) .
Cu3B N5B 1.98(2) .
Cu3B N4B 2.01(2) .
Cu4B O6B 1.910(13) .
Cu4B N9B 1.950(18) .
Cu4B N8B 1.95(2) .
Cu5B O7B 1.896(14) .
Cu5B O6B 1.898(14) .
Cu5B N10B 1.958(16) .
Cu5B N11B 1.978(17) .
Cu6B O8B 1.912(17) .
Cu6B N14B 2.01(3) .
Cu6B N15 2.015(13) .
Cu8B N18B 1.962(18) .
O8B Cu7 1.964(14) .
C13B C14B 1.37(3) .
C13B N10B 1.38(3) .
C14B C15B 1.38(3) .
C15B N9B 1.37(3) .
N1B N2B 1.37(4) .
N1B C3B 1.38(3) .
N2B C1B 1.43(3) .
N3B N4B 1.33(3) .
N3B C6B 1.34(3) .
N4B C4B 1.32(3) .
N5B N6B 1.38(3) .
N5B C9B 1.41(3) .
N6B C7B 1.43(3) .
N7B N8B 1.35(3) .
N7B C12B 1.38(4) .
N8B C10B 1.36(4) .
N9B N10B 1.36(2) .
N11B N12B 1.33(2) .
N11B C18B 1.35(3) .
N12B C16B 1.31(2) .
N13B C21B 1.35(4) .
N13B N14B 1.36(3) .
N14B C19B 1.17(4) .
N17B C27B 1.36(3) .
N17B N18B 1.39(2) .
N18B C25B 1.36(3) .
C1B C2B 1.410(18) .
C2B C3B 1.417(18) .
C4B C5B 1.43(4) .
C5B C6B 1.45(3) .
C7B C8B 1.41(3) .
C8B C9B 1.41(4) .
C10B C11B 1.42(4) .
C11B C12B 1.46(4) .
C16B C17B 1.39(3) .
C17B C18B 1.37(3) .
C19B C20B 1.418(18) .
C20B C21B 1.393(19) .
C25B C26B 1.40(3) .
C26B C27B 1.36(3) .
Cu7 N16 1.965(8) 2_755
Cu7 N16 1.965(8) .
N15 C24 1.346(13) .
N15 N16 1.376(11) .
N16 C22 1.361(13) .
C22 C23 1.386(15) .
C23 C24 1.393(15) .
N19A C32A 1.52(4) .
N19A C40A 1.54(3) .
N19A C28A 1.54(3) .
N19A C36A 1.55(3) .
C28A C29A 1.52(3) .
C29A C30A 1.66(3) .
C30A C31A 1.52(4) .
C32A C33A 1.54(3) .
C33A C34A 1.50(5) .
C34A C35A 1.56(6) .
C36A C37A 1.51(4) .
C37A C38A 1.52(4) .
C38A C39A 1.56(5) .
C40A C41A 1.55(4) .
C41A C42A 1.49(4) .
C42A C43A 1.57(4) .
O100 N100 1.19(4) .
O101 N100 1.24(3) .
N100 C100 1.55(4) .
C100 C105 1.36(4) .
C100 C101 1.41(4) .
C101 C102 1.46(5) .
C102 C103 1.39(5) .
C103 C104 1.34(4) .
C104 C105 1.38(4) .
Br2 C500 1.92(3) .
C500 C501 1.3900 .
C500 C505 1.3900 .
C501 C502 1.3900 .
C502 C503 1.3900 .
C503 C504 1.3900 .
C504 C505 1.3900 .
N19B C40B 1.49(3) .
N19B C32B 1.53(4) .
N19B C36B 1.56(3) .
N19B C28B 1.57(3) .
C28B C29B 1.54(4) .
C29B C30B 1.63(4) .
C30B C31B 1.48(5) .
C32B C33B 1.56(6) .
C33B C34B 1.35(6) .
C34B C35B 1.52(4) .
C36B C37B 1.56(3) .
C37B C38B 1.55(4) .
C38B C39B 1.57(4) .
C40B C41B 1.58(5) .
C41B C42B 1.44(5) .
C42B C43B 1.56(4) .
O200 N200 1.20(3) .
O201 N200 1.24(3) .
N200 C200 1.57(3) .
C200 C201 1.32(4) .
C200 C205 1.41(4) .
C201 C202 1.41(5) .
C202 C203 1.43(4) .
C203 C204 1.35(4) .
C204 C205 1.45(5) .
Br1 C400 1.75(2) .
C400 C401 1.3900 .
C400 C405 1.3900 .
C401 C402 1.3900 .
C402 C403 1.3900 .
C403 C404 1.3900 .
C404 C405 1.3900 .
